data_2234163
loop_
_publ_author_name
'Xu, Yun-Hua'
'Long, Sihui'

_publ_section_title
;
 <i>N</i>-(3-Bromo-2-methylphenyl)-2-oxo-1,2-dihydropyridine-3-carboxamide
;
_journal_coeditor_code FF2058
_journal_issue 4
_journal_name_full 'Acta Crystallographica Section E'
_journal_page_first o1134
_journal_paper_doi 10.1107/S1600536812011294
_journal_volume 68
_journal_year 2012
_chemical_formula_iupac 'C13 H11 Br N2 O2'
_chemical_formula_moiety 'C13 H11 Br N2 O2'
_chemical_formula_sum 'C13 H11 Br N2 O2'
_chemical_formula_weight 307.15
_chemical_name_systematic
;
<i>N</i>-(3-Bromo-2-methylphenyl)-2-oxo-1,2-dihydropyridine-3-carboxamide
;
_space_group_IT_number 2
_symmetry_cell_setting triclinic
_symmetry_space_group_name_Hall '-P 1'
_symmetry_space_group_name_H-M 'P -1'
_atom_sites_solution_hydrogens geom
_atom_sites_solution_primary direct
_atom_sites_solution_secondary difmap
_audit_creation_method SHELXL-97
_cell_angle_alpha 88.230(10)
_cell_angle_beta 89.180(10)
_cell_angle_gamma 89.680(10)
_cell_formula_units_Z 2
_cell_length_a 7.1640(10)
_cell_length_b 7.7150(10)
_cell_length_c 10.446(2)
_cell_measurement_reflns_used 2552
_cell_measurement_temperature 90.0(2)
_cell_measurement_theta_max 27.48
_cell_measurement_theta_min 1.00
_cell_volume 577.01(16)
_computing_cell_refinement 'DENZO-SMN (Otwinowski & Minor, 1997)'
_computing_data_collection 'COLLECT (Nonius, 2002)'
_computing_data_reduction 'DENZO-SMN (Otwinowski & Minor, 1997)'
_computing_molecular_graphics 'SHELXTL (Sheldrick, 2008)'
_computing_publication_material 'SHELXL97 (Sheldrick, 2008)'
_computing_structure_refinement 'SHELXL97 (Sheldrick, 2008)'
_computing_structure_solution 'SHELXS97 (Sheldrick, 2008)'
_diffrn_ambient_temperature 90.0(2)
_diffrn_detector_area_resol_mean 18
_diffrn_measured_fraction_theta_full 0.997
_diffrn_measured_fraction_theta_max 0.997
_diffrn_measurement_device_type 'Nonius KappaCCD'
_diffrn_measurement_method '\w scans at fixed \c = 55\%'
_diffrn_radiation_monochromator graphite
_diffrn_radiation_source 'fine-focus sealed tube'
_diffrn_radiation_type MoK\a
_diffrn_radiation_wavelength 0.71073
_diffrn_reflns_av_R_equivalents 0.0324
_diffrn_reflns_av_sigmaI/netI 0.0465
_diffrn_reflns_limit_h_max 9
_diffrn_reflns_limit_h_min -9
_diffrn_reflns_limit_k_max 10
_diffrn_reflns_limit_k_min -10
_diffrn_reflns_limit_l_max 13
_diffrn_reflns_limit_l_min -13
_diffrn_reflns_number 5027
_diffrn_reflns_theta_full 27.47
_diffrn_reflns_theta_max 27.47
_diffrn_reflns_theta_min 1.95
_exptl_absorpt_coefficient_mu 3.556
_exptl_absorpt_correction_T_max 0.8708
_exptl_absorpt_correction_T_min 0.4151
_exptl_absorpt_correction_type multi-scan
_exptl_absorpt_process_details '(SCALEPACK; Otwinowski & Minor, 1997)'
_exptl_crystal_colour colourless
_exptl_crystal_density_diffrn 1.768
_exptl_crystal_density_method 'not measured'
_exptl_crystal_description 'thick plate'
_exptl_crystal_F_000 308
_exptl_crystal_size_max 0.30
_exptl_crystal_size_mid 0.10
_exptl_crystal_size_min 0.04
_refine_diff_density_max 0.944
_refine_diff_density_min -0.613
_refine_ls_extinction_method none
_refine_ls_goodness_of_fit_ref 1.066
_refine_ls_hydrogen_treatment constr
_refine_ls_matrix_type full
_refine_ls_number_parameters 164
_refine_ls_number_reflns 2637
_refine_ls_number_restraints 0
_refine_ls_restrained_S_all 1.066
_refine_ls_R_factor_all 0.0426
_refine_ls_R_factor_gt 0.0313
_refine_ls_shift/su_max 0.001
_refine_ls_shift/su_mean 0.000
_refine_ls_structure_factor_coef Fsqd
_refine_ls_weighting_details 'calc w=1/[\s^2^(Fo^2^)+(0.0231P)^2^+0.5699P] where P=(Fo^2^+2Fc^2^)/3'
_refine_ls_weighting_scheme calc
_refine_ls_wR_factor_gt 0.0681
_refine_ls_wR_factor_ref 0.0720
_reflns_number_gt 2273
_reflns_number_total 2637
_reflns_threshold_expression I>2\s(I)
_cod_data_source_file ff2058.cif
_cod_data_source_block I
_cod_database_code 2234163
_cod_database_fobs_code 2234163

loop_
_symmetry_equiv_pos_as_xyz
'x, y, z'
'-x, -y, -z'

loop_
_atom_site_type_symbol
_atom_site_label
_atom_site_fract_x
_atom_site_fract_y
_atom_site_fract_z
_atom_site_U_iso_or_equiv
_atom_site_adp_type
_atom_site_calc_flag
_atom_site_refinement_flags
_atom_site_occupancy
_atom_site_symmetry_multiplicity
C C1 0.1649(3) 0.2509(3) 0.8354(2) 0.0184(5) Uani d . 1 1
C C2 0.1129(3) 0.0867(3) 0.7987(3) 0.0194(5) Uani d . 1 1
H H2 0.0843 -0.0021 0.8608 0.023 Uiso calc R 1 1
C C3 0.1039(3) 0.0564(3) 0.6692(3) 0.0201(5) Uani d . 1 1
H H3 0.0677 -0.0547 0.6421 0.024 Uiso calc R 1 1
C C4 0.1469(3) 0.1848(3) 0.5786(2) 0.0179(5) Uani d . 1 1
H H4 0.1410 0.1614 0.4900 0.021 Uiso calc R 1 1
C C5 0.1990(3) 0.3492(3) 0.6174(2) 0.0170(5) Uani d . 1 1
C C6 0.2097(3) 0.3859(3) 0.7489(2) 0.0160(5) Uani d . 1 1
C C7 0.2664(4) 0.5641(3) 0.7890(2) 0.0193(5) Uani d . 1 1
H H7A 0.2662 0.5674 0.8827 0.029 Uiso calc R 1 1
H H7B 0.1780 0.6505 0.7548 0.029 Uiso calc R 1 1
H H7C 0.3920 0.5900 0.7555 0.029 Uiso calc R 1 1
C C8 0.2416(3) 0.4880(3) 0.3990(2) 0.0176(5) Uani d . 1 1
C C9 0.3033(3) 0.6573(3) 0.3379(2) 0.0161(5) Uani d . 1 1
C C10 0.2884(3) 0.6775(3) 0.2073(2) 0.0189(5) Uani d . 1 1
H H10 0.2405 0.5845 0.1603 0.023 Uiso calc R 1 1
C C11 0.3414(4) 0.8303(3) 0.1408(2) 0.0213(6) Uani d . 1 1
H H11 0.3299 0.8417 0.0505 0.026 Uiso calc R 1 1
C C12 0.4098(4) 0.9616(4) 0.2098(2) 0.0199(5) Uani d . 1 1
H H12 0.4471 1.0668 0.1674 0.024 Uiso calc R 1 1
C C13 0.3763(3) 0.7979(3) 0.4092(2) 0.0160(5) Uani d . 1 1
N N1 0.2464(3) 0.4838(3) 0.52988(19) 0.0163(4) Uani d . 1 1
H H1 0.2850 0.5797 0.5642 0.020 Uiso calc R 1 1
N N2 0.4252(3) 0.9437(3) 0.3384(2) 0.0174(4) Uani d . 1 1
H H2A 0.4699 1.0318 0.3796 0.021 Uiso calc R 1 1
O O1 0.1914(3) 0.3676(2) 0.33371(17) 0.0226(4) Uani d . 1 1
O O2 0.3985(2) 0.7976(2) 0.52859(16) 0.0190(4) Uani d . 1 1
Br Br1 0.17131(4) 0.28503(3) 1.01565(2) 0.02315(10) Uani d . 1 1

loop_
_atom_site_aniso_label
_atom_site_aniso_U_11
_atom_site_aniso_U_22
_atom_site_aniso_U_33
_atom_site_aniso_U_12
_atom_site_aniso_U_13
_atom_site_aniso_U_23
C1 0.0152(13) 0.0185(13) 0.0217(13) 0.0025(10) -0.0020(10) -0.0010(10)
C2 0.0146(13) 0.0158(12) 0.0275(13) 0.0003(10) -0.0007(10) 0.0019(10)
C3 0.0145(13) 0.0144(12) 0.0316(14) -0.0011(10) -0.0022(11) -0.0040(11)
C4 0.0142(12) 0.0184(12) 0.0214(13) -0.0003(10) -0.0024(10) -0.0048(10)
C5 0.0103(12) 0.0172(12) 0.0234(13) 0.0008(9) -0.0019(10) -0.0012(10)
C6 0.0099(12) 0.0162(12) 0.0220(12) 0.0017(9) -0.0008(10) -0.0035(10)
C7 0.0238(14) 0.0165(12) 0.0178(12) -0.0005(10) 0.0017(10) -0.0026(10)
C8 0.0120(12) 0.0189(12) 0.0223(13) 0.0025(10) -0.0013(10) -0.0046(10)
C9 0.0113(12) 0.0186(12) 0.0185(12) 0.0018(9) -0.0005(9) -0.0021(10)
C10 0.0149(13) 0.0224(13) 0.0198(12) 0.0006(10) -0.0025(10) -0.0055(10)
C11 0.0186(13) 0.0275(14) 0.0177(12) 0.0031(11) -0.0024(10) -0.0001(11)
C12 0.0159(13) 0.0248(14) 0.0187(12) 0.0001(10) 0.0004(10) 0.0037(10)
C13 0.0120(12) 0.0174(12) 0.0186(12) 0.0026(9) 0.0008(9) -0.0025(10)
N1 0.0179(11) 0.0150(10) 0.0163(10) -0.0017(8) -0.0014(8) -0.0038(8)
N2 0.0165(11) 0.0171(10) 0.0187(10) -0.0014(8) -0.0011(8) -0.0024(8)
O1 0.0279(10) 0.0191(9) 0.0212(9) -0.0042(8) -0.0045(8) -0.0050(7)
O2 0.0217(9) 0.0193(9) 0.0163(9) -0.0035(7) -0.0004(7) -0.0026(7)
Br1 0.02871(16) 0.02031(14) 0.02034(14) 0.00082(10) 0.00016(10) 0.00063(10)

loop_
_atom_type_symbol
_atom_type_description
_atom_type_scat_dispersion_real
_atom_type_scat_dispersion_imag
_atom_type_scat_source
C C 0.0033 0.0016 'International Tables Vol C Tables 4.2.6.8 and 6.1.1.4'
H H 0.0000 0.0000 'International Tables Vol C Tables 4.2.6.8 and 6.1.1.4'
N N 0.0061 0.0033 'International Tables Vol C Tables 4.2.6.8 and 6.1.1.4'
O O 0.0106 0.0060 'International Tables Vol C Tables 4.2.6.8 and 6.1.1.4'
Br Br -0.2901 2.4595 'International Tables Vol C Tables 4.2.6.8 and 6.1.1.4'

loop_
_geom_angle_atom_site_label_1
_geom_angle_atom_site_label_2
_geom_angle_atom_site_label_3
_geom_angle
C2 C1 C6 123.6(2)
C2 C1 Br1 115.94(19)
C6 C1 Br1 120.48(19)
C3 C2 C1 118.1(2)
C3 C2 H2 121.0
C1 C2 H2 121.0
C4 C3 C2 121.1(2)
C4 C3 H3 119.4
C2 C3 H3 119.4
C3 C4 C5 119.9(2)
C3 C4 H4 120.0
C5 C4 H4 120.0
C4 C5 N1 122.4(2)
C4 C5 C6 120.8(2)
N1 C5 C6 116.7(2)
C1 C6 C5 116.5(2)
C1 C6 C7 123.5(2)
C5 C6 C7 120.1(2)
C6 C7 H7A 109.5
C6 C7 H7B 109.5
H7A C7 H7B 109.5
C6 C7 H7C 109.5
H7A C7 H7C 109.5
H7B C7 H7C 109.5
O1 C8 N1 124.9(2)
O1 C8 C9 121.1(2)
N1 C8 C9 114.0(2)
C10 C9 C13 118.9(2)
C10 C9 C8 117.7(2)
C13 C9 C8 123.4(2)
C9 C10 C11 122.3(2)
C9 C10 H10 118.8
C11 C10 H10 118.8
C12 C11 C10 117.9(2)
C12 C11 H11 121.1
C10 C11 H11 121.1
N2 C12 C11 120.5(2)
N2 C12 H12 119.8
C11 C12 H12 119.8
O2 C13 N2 118.3(2)
O2 C13 C9 125.9(2)
N2 C13 C9 115.8(2)
C8 N1 C5 129.5(2)
C8 N1 H1 115.2
C5 N1 H1 115.2
C12 N2 C13 124.7(2)
C12 N2 H2A 117.7
C13 N2 H2A 117.7

loop_
_geom_bond_atom_site_label_1
_geom_bond_atom_site_label_2
_geom_bond_distance
C1 C2 1.389(4)
C1 C6 1.394(4)
C1 Br1 1.911(3)
C2 C3 1.382(4)
C2 H2 0.9500
C3 C4 1.382(4)
C3 H3 0.9500
C4 C5 1.398(3)
C4 H4 0.9500
C5 N1 1.403(3)
C5 C6 1.414(3)
C6 C7 1.509(3)
C7 H7A 0.9800
C7 H7B 0.9800
C7 H7C 0.9800
C8 O1 1.228(3)
C8 N1 1.368(3)
C8 C9 1.502(3)
C9 C10 1.375(3)
C9 C13 1.439(3)
C10 C11 1.401(4)
C10 H10 0.9500
C11 C12 1.359(4)
C11 H11 0.9500
C12 N2 1.353(3)
C12 H12 0.9500
C13 O2 1.259(3)
C13 N2 1.371(3)
N1 H1 0.8800
N2 H2A 0.8800

loop_
_geom_hbond_atom_site_label_D
_geom_hbond_atom_site_label_H
_geom_hbond_atom_site_label_A
_geom_hbond_site_symmetry_A
_geom_hbond_distance_DH
_geom_hbond_distance_HA
_geom_hbond_distance_DA
_geom_hbond_angle_DHA
N1 H1 O2 . 0.88 1.90 2.660(3) 144.3
N2 H2A O2 2_676 0.88 1.91 2.785(3) 171.1

loop_
_geom_torsion_atom_site_label_1
_geom_torsion_atom_site_label_2
_geom_torsion_atom_site_label_3
_geom_torsion_atom_site_label_4
_geom_torsion
C6 C1 C2 C3 -0.5(4)
Br1 C1 C2 C3 179.22(18)
C1 C2 C3 C4 0.5(4)
C2 C3 C4 C5 -0.5(4)
C3 C4 C5 N1 179.1(2)
C3 C4 C5 C6 0.4(4)
C2 C1 C6 C5 0.4(4)
Br1 C1 C6 C5 -179.30(17)
C2 C1 C6 C7 -179.9(2)
Br1 C1 C6 C7 0.4(3)
C4 C5 C6 C1 -0.4(3)
N1 C5 C6 C1 -179.1(2)
C4 C5 C6 C7 179.9(2)
N1 C5 C6 C7 1.1(3)
O1 C8 C9 C10 4.8(4)
N1 C8 C9 C10 -174.9(2)
O1 C8 C9 C13 -175.3(2)
N1 C8 C9 C13 5.0(3)
C13 C9 C10 C11 -0.1(4)
C8 C9 C10 C11 179.8(2)
C9 C10 C11 C12 0.1(4)
C10 C11 C12 N2 -0.1(4)
C10 C9 C13 O2 -179.7(2)
C8 C9 C13 O2 0.4(4)
C10 C9 C13 N2 0.2(3)
C8 C9 C13 N2 -179.7(2)
O1 C8 N1 C5 0.3(4)
C9 C8 N1 C5 179.9(2)
C4 C5 N1 C8 4.3(4)
C6 C5 N1 C8 -177.0(2)
C11 C12 N2 C13 0.2(4)
O2 C13 N2 C12 179.7(2)
C9 C13 N2 C12 -0.2(3)

loop_
_cod_related_entry_id
_cod_related_entry_database
_cod_related_entry_code
1 ChemSpider 30657586
